data_7132384
loop_
_publ_author_name
'Bhat, Showkat Ahmad'
'Ahmed, Qazi Naveed'
'Bhat, Khursheed Ahmad'

_publ_section_title
;
 DMSO-KOH mediated stereoselective synthesis of <i>Z</i>-enamides: an
 expeditious route to <i>Z</i>-enamide bearing natural products.
;
_journal_issue 1
_journal_name_full 'Chemical communications (Cambridge, England)'
_journal_page_first 114
_journal_page_last 117
_journal_paper_doi 10.1039/d3cc04642g
_journal_volume 60
_journal_year 2023
_chemical_formula_moiety 'C12 H12 O3 S'
_chemical_formula_sum 'C12 H12 O3 S'
_chemical_formula_weight 236.28
_space_group_crystal_system monoclinic
_space_group_IT_number 14
_space_group_name_Hall '-P 2yn'
_space_group_name_H-M_alt 'P 1 21/n 1'
_atom_sites_solution_hydrogens geom
_atom_sites_solution_primary dual
_atom_sites_solution_secondary difmap
_audit_block_doi 10.5517/ccdc.csd.cc2ffhcr
_audit_creation_method SHELXL-2018/3
_audit_update_record
;
2023-03-08 deposited with the CCDC.	2023-11-20 downloaded from the CCDC.
;
_cell_angle_alpha 90
_cell_angle_beta 104.067(6)
_cell_angle_gamma 90
_cell_formula_units_Z 4
_cell_length_a 9.6096(16)
_cell_length_b 8.7670(15)
_cell_length_c 14.390(3)
_cell_measurement_reflns_used 9402
_cell_measurement_temperature 100(2)
_cell_measurement_theta_max 33.68
_cell_measurement_theta_min 2.32
_cell_volume 1176.0(4)
_computing_cell_refinement 'Bruker SAINT'
_computing_data_collection 'Bruker APEX2'
_computing_data_reduction 'Bruker SAINT'
_computing_molecular_graphics 'Bruker SHELXTL'
_computing_publication_material 'Bruker SHELXTL'
_computing_structure_refinement 'SHELXL-2018/3 (Sheldrick, 2015)'
_computing_structure_solution 'SHELXT (Sheldrick 2015)'
_diffrn_ambient_temperature 100(2)
_diffrn_measured_fraction_theta_full 0.989
_diffrn_measured_fraction_theta_max 0.914
_diffrn_measurement_device_type 'Bruker APEX-II CCD'
_diffrn_measurement_method '\f and \w scans'
_diffrn_radiation_type MoK\a
_diffrn_radiation_wavelength 0.71073
_diffrn_reflns_av_R_equivalents 0.0807
_diffrn_reflns_av_unetI/netI 0.0368
_diffrn_reflns_Laue_measured_fraction_full 0.989
_diffrn_reflns_Laue_measured_fraction_max 0.914
_diffrn_reflns_limit_h_max 14
_diffrn_reflns_limit_h_min -13
_diffrn_reflns_limit_k_max 12
_diffrn_reflns_limit_k_min -13
_diffrn_reflns_limit_l_max 21
_diffrn_reflns_limit_l_min -21
_diffrn_reflns_number 44612
_diffrn_reflns_point_group_measured_fraction_full 0.989
_diffrn_reflns_point_group_measured_fraction_max 0.914
_diffrn_reflns_theta_full 25.242
_diffrn_reflns_theta_max 33.849
_diffrn_reflns_theta_min 2.314
_exptl_absorpt_coefficient_mu 0.264
_exptl_absorpt_correction_T_max 0.5966
_exptl_absorpt_correction_T_min 0.5528
_exptl_absorpt_correction_type multi-scan
_exptl_absorpt_process_details 'Sadabs (Sheldrick, 1996)'
_exptl_crystal_colour colorless
_exptl_crystal_density_diffrn 1.335
_exptl_crystal_description prism
_exptl_crystal_F_000 496
_exptl_crystal_size_max 0.31
_exptl_crystal_size_mid 0.19
_exptl_crystal_size_min 0.11
_refine_diff_density_max 0.390
_refine_diff_density_min -0.250
_refine_diff_density_rms 0.052
_refine_ls_extinction_method none
_refine_ls_goodness_of_fit_ref 1.034
_refine_ls_hydrogen_treatment constr
_refine_ls_matrix_type full
_refine_ls_number_parameters 147
_refine_ls_number_reflns 4326
_refine_ls_number_restraints 0
_refine_ls_restrained_S_all 1.034
_refine_ls_R_factor_all 0.0467
_refine_ls_R_factor_gt 0.0417
_refine_ls_shift/su_max 0.001
_refine_ls_shift/su_mean 0.000
_refine_ls_structure_factor_coef Fsqd
_refine_ls_weighting_details 'w=1/[\s^2^(Fo^2^)+(0.0693P)^2^+0.1695P] where P=(Fo^2^+2Fc^2^)/3'
_refine_ls_weighting_scheme calc
_refine_ls_wR_factor_gt 0.1169
_refine_ls_wR_factor_ref 0.1212
_reflns_Friedel_coverage 0.000
_reflns_number_gt 3819
_reflns_number_total 4326
_reflns_threshold_expression 'I > 2\s(I)'
_cod_data_source_file d3cc04642g2.cif
_cod_data_source_block shelx
_cod_depositor_comments 'Adding full bibliography for 7132384.cif.'
_cod_original_cell_volume 1176.0(3)
_cod_original_sg_symbol_H-M 'P 21/n'
_cod_database_code 7132384
_shelx_shelxl_version_number 2018/3
_shelx_space_group_comment
;
The symmetry employed for this shelxl refinement is uniquely defined
by the following loop, which should always be used as a source of
symmetry information in preference to the above space-group names.
They are only intended as comments.
;

loop_
_space_group_symop_operation_xyz
'x, y, z'
'-x+1/2, y+1/2, -z+1/2'
'-x, -y, -z'
'x-1/2, -y-1/2, z-1/2'

loop_
_atom_site_label
_atom_site_type_symbol
_atom_site_fract_x
_atom_site_fract_y
_atom_site_fract_z
_atom_site_U_iso_or_equiv
_atom_site_adp_type
_atom_site_occupancy
_atom_site_site_symmetry_order
_atom_site_calc_flag
_atom_site_refinement_flags_posn
_atom_site_refinement_flags_adp
_atom_site_refinement_flags_occupancy
_atom_site_disorder_assembly
_atom_site_disorder_group
S1 S 0.88997(3) 0.89978(3) 0.36612(2) 0.04460(10) Uani 1 1 d . . . . .
O1 O 0.62769(8) 0.88077(8) 0.46830(5) 0.03394(16) Uani 1 1 d . . . . .
O2 O 0.55561(8) 0.54286(9) 0.39430(6) 0.03672(17) Uani 1 1 d . . . . .
O3 O 0.72738(10) 0.36452(8) 0.41616(7) 0.04324(19) Uani 1 1 d . . . . .
C1 C 0.51035(9) 0.85821(9) 0.30378(6) 0.02386(15) Uani 1 1 d . . . . .
C2 C 0.51156(10) 0.79067(11) 0.21636(6) 0.03043(18) Uani 1 1 d . . . . .
H2A H 0.591681 0.731606 0.210141 0.037 Uiso 1 1 calc R U . . .
C3 C 0.39533(12) 0.80994(14) 0.13836(7) 0.0398(2) Uani 1 1 d . . . . .
H3A H 0.394826 0.761961 0.079089 0.048 Uiso 1 1 calc R U . . .
C4 C 0.27999(12) 0.89916(14) 0.14689(8) 0.0417(2) Uani 1 1 d . . . . .
H4A H 0.200346 0.911641 0.093480 0.050 Uiso 1 1 calc R U . . .
C5 C 0.28030(10) 0.97038(14) 0.23317(8) 0.0386(2) Uani 1 1 d . . . . .
H5A H 0.202477 1.034147 0.238080 0.046 Uiso 1 1 calc R U . . .
C6 C 0.39438(10) 0.94835(11) 0.31220(7) 0.03046(17) Uani 1 1 d . . . . .
H6A H 0.393502 0.994459 0.371794 0.037 Uiso 1 1 calc R U . . .
C7 C 0.62985(9) 0.83418(9) 0.38918(5) 0.02352(15) Uani 1 1 d . . . . .
C8 C 0.76725(8) 0.76030(10) 0.37698(5) 0.02471(15) Uani 1 1 d . . . . .
C9 C 1.04847(15) 0.7919(3) 0.36831(17) 0.0840(6) Uani 1 1 d . . . . .
H9A H 1.126827 0.861402 0.364576 0.126 Uiso 1 1 calc R U . . .
H9B H 1.030392 0.721975 0.313565 0.126 Uiso 1 1 calc R U . . .
H9C H 1.075129 0.733282 0.427975 0.126 Uiso 1 1 calc R U . . .
C10 C 0.79045(9) 0.60945(10) 0.38232(6) 0.02812(17) Uani 1 1 d . . . . .
H10A H 0.879918 0.569431 0.376711 0.034 Uiso 1 1 calc R U . . .
C11 C 0.67754(10) 0.50634(10) 0.39682(6) 0.02855(17) Uani 1 1 d . . . . .
C12 C 0.62325(18) 0.25853(14) 0.43777(14) 0.0632(4) Uani 1 1 d . . . . .
H12A H 0.667978 0.158180 0.452805 0.095 Uiso 1 1 calc R U . . .
H12B H 0.541262 0.249890 0.382152 0.095 Uiso 1 1 calc R U . . .
H12C H 0.590293 0.296064 0.492911 0.095 Uiso 1 1 calc R U . . .

loop_
_atom_site_aniso_label
_atom_site_aniso_U_11
_atom_site_aniso_U_22
_atom_site_aniso_U_33
_atom_site_aniso_U_23
_atom_site_aniso_U_13
_atom_site_aniso_U_12
S1 0.03213(14) 0.04296(16) 0.05816(19) 0.01624(11) 0.00991(12) -0.00964(10)
O1 0.0408(4) 0.0360(3) 0.0232(3) -0.0045(2) 0.0041(3) 0.0063(3)
O2 0.0280(3) 0.0327(3) 0.0488(4) 0.0045(3) 0.0081(3) -0.0025(3)
O3 0.0455(4) 0.0232(3) 0.0613(5) 0.0018(3) 0.0135(4) 0.0035(3)
C1 0.0234(3) 0.0254(3) 0.0220(3) 0.0009(2) 0.0042(3) -0.0009(3)
C2 0.0315(4) 0.0364(4) 0.0223(3) -0.0013(3) 0.0043(3) 0.0025(3)
C3 0.0384(5) 0.0542(6) 0.0230(4) -0.0014(4) 0.0002(3) -0.0006(4)
C4 0.0300(4) 0.0585(7) 0.0316(4) 0.0088(4) -0.0024(4) -0.0004(4)
C5 0.0252(4) 0.0495(6) 0.0399(5) 0.0077(4) 0.0054(3) 0.0070(4)
C6 0.0271(4) 0.0345(4) 0.0300(4) 0.0007(3) 0.0074(3) 0.0030(3)
C7 0.0263(3) 0.0220(3) 0.0217(3) 0.0006(2) 0.0045(3) -0.0007(3)
C8 0.0227(3) 0.0286(3) 0.0220(3) 0.0024(3) 0.0038(2) -0.0020(3)
C9 0.0328(6) 0.0985(14) 0.1287(16) 0.0513(12) 0.0354(8) 0.0062(7)
C10 0.0256(4) 0.0296(4) 0.0295(4) 0.0013(3) 0.0073(3) 0.0030(3)
C11 0.0314(4) 0.0237(3) 0.0292(4) -0.0018(3) 0.0047(3) 0.0001(3)
C12 0.0627(8) 0.0264(5) 0.0959(11) 0.0072(6) 0.0103(8) -0.0113(5)

loop_
_atom_type_symbol
_atom_type_description
_atom_type_scat_dispersion_real
_atom_type_scat_dispersion_imag
_atom_type_scat_source
C C 0.0033 0.0016 'International Tables Vol C Tables 4.2.6.8 and 6.1.1.4'
H H 0.0000 0.0000 'International Tables Vol C Tables 4.2.6.8 and 6.1.1.4'
O O 0.0106 0.0060 'International Tables Vol C Tables 4.2.6.8 and 6.1.1.4'
S S 0.1246 0.1234 'International Tables Vol C Tables 4.2.6.8 and 6.1.1.4'

loop_
_citation_id
_citation_doi
_citation_year
1 10.1021/acs.orglett.3c00306 2023

loop_
_geom_angle_atom_site_label_1
_geom_angle_atom_site_label_2
_geom_angle_atom_site_label_3
_geom_angle
_geom_angle_site_symmetry_1
_geom_angle_site_symmetry_3
_geom_angle_publ_flag
C8 S1 C9 102.77(7) . . ?
C11 O3 C12 114.11(10) . . ?
C2 C1 C6 120.08(8) . . ?
C2 C1 C7 120.97(8) . . ?
C6 C1 C7 118.94(7) . . ?
C3 C2 C1 119.79(9) . . ?
C3 C2 H2A 120.1 . . ?
C1 C2 H2A 120.1 . . ?
C4 C3 C2 120.05(10) . . ?
C4 C3 H3A 120.0 . . ?
C2 C3 H3A 120.0 . . ?
C3 C4 C5 120.31(9) . . ?
C3 C4 H4A 119.8 . . ?
C5 C4 H4A 119.8 . . ?
C6 C5 C4 119.96(9) . . ?
C6 C5 H5A 120.0 . . ?
C4 C5 H5A 120.0 . . ?
C5 C6 C1 119.75(9) . . ?
C5 C6 H6A 120.1 . . ?
C1 C6 H6A 120.1 . . ?
O1 C7 C1 122.97(8) . . ?
O1 C7 C8 117.73(7) . . ?
C1 C7 C8 119.08(7) . . ?
C10 C8 C7 123.46(8) . . ?
C10 C8 S1 126.47(7) . . ?
C7 C8 S1 109.84(6) . . ?
S1 C9 H9A 109.5 . . ?
S1 C9 H9B 109.5 . . ?
H9A C9 H9B 109.5 . . ?
S1 C9 H9C 109.5 . . ?
H9A C9 H9C 109.5 . . ?
H9B C9 H9C 109.5 . . ?
C8 C10 C11 119.88(8) . . ?
C8 C10 H10A 120.1 . . ?
C11 C10 H10A 120.1 . . ?
O2 C11 O3 123.30(9) . . ?
O2 C11 C10 125.39(8) . . ?
O3 C11 C10 111.29(8) . . ?
O3 C12 H12A 109.5 . . ?
O3 C12 H12B 109.5 . . ?
H12A C12 H12B 109.5 . . ?
O3 C12 H12C 109.5 . . ?
H12A C12 H12C 109.5 . . ?
H12B C12 H12C 109.5 . . ?

loop_
_geom_bond_atom_site_label_1
_geom_bond_atom_site_label_2
_geom_bond_distance
_geom_bond_site_symmetry_2
_geom_bond_publ_flag
S1 C8 1.7321(9) . ?
S1 C9 1.7865(17) . ?
O1 C7 1.2145(10) . ?
O2 C11 1.2067(12) . ?
O3 C11 1.3371(11) . ?
O3 C12 1.4535(16) . ?
C1 C2 1.3930(12) . ?
C1 C6 1.3952(12) . ?
C1 C7 1.4790(11) . ?
C2 C3 1.3879(13) . ?
C2 H2A 0.9500 . ?
C3 C4 1.3862(17) . ?
C3 H3A 0.9500 . ?
C4 C5 1.3891(17) . ?
C4 H4A 0.9500 . ?
C5 C6 1.3879(13) . ?
C5 H5A 0.9500 . ?
C6 H6A 0.9500 . ?
C7 C8 1.5187(12) . ?
C8 C10 1.3403(12) . ?
C9 H9A 0.9800 . ?
C9 H9B 0.9800 . ?
C9 H9C 0.9800 . ?
C10 C11 1.4656(13) . ?
C10 H10A 0.9500 . ?
C12 H12A 0.9800 . ?
C12 H12B 0.9800 . ?
C12 H12C 0.9800 . ?

loop_
_geom_hbond_atom_site_label_D
_geom_hbond_atom_site_label_H
_geom_hbond_atom_site_label_A
_geom_hbond_distance_DH
_geom_hbond_distance_HA
_geom_hbond_distance_DA
_geom_hbond_angle_DHA
_geom_hbond_site_symmetry_A
_geom_hbond_publ_flag
C12 H12A O1 0.98 2.48 3.3397(15) 146.1 1_545 yes

loop_
_geom_torsion_atom_site_label_1
_geom_torsion_atom_site_label_2
_geom_torsion_atom_site_label_3
_geom_torsion_atom_site_label_4
_geom_torsion
_geom_torsion_site_symmetry_1
_geom_torsion_site_symmetry_2
_geom_torsion_site_symmetry_3
_geom_torsion_site_symmetry_4
_geom_torsion_publ_flag
C6 C1 C2 C3 -1.74(14) . . . . ?
C7 C1 C2 C3 177.34(9) . . . . ?
C1 C2 C3 C4 1.55(16) . . . . ?
C2 C3 C4 C5 0.37(18) . . . . ?
C3 C4 C5 C6 -2.10(17) . . . . ?
C4 C5 C6 C1 1.89(16) . . . . ?
C2 C1 C6 C5 0.02(14) . . . . ?
C7 C1 C6 C5 -179.08(9) . . . . ?
C2 C1 C7 O1 -173.93(9) . . . . ?
C6 C1 C7 O1 5.16(13) . . . . ?
C2 C1 C7 C8 11.57(11) . . . . ?
C6 C1 C7 C8 -169.35(8) . . . . ?
O1 C7 C8 C10 94.82(10) . . . . ?
C1 C7 C8 C10 -90.39(10) . . . . ?
O1 C7 C8 S1 -80.06(8) . . . . ?
C1 C7 C8 S1 94.73(7) . . . . ?
C9 S1 C8 C10 -1.89(12) . . . . ?
C9 S1 C8 C7 172.80(9) . . . . ?
C7 C8 C10 C11 2.54(13) . . . . ?
S1 C8 C10 C11 176.56(6) . . . . ?
C12 O3 C11 O2 -2.32(16) . . . . ?
C12 O3 C11 C10 176.03(10) . . . . ?
C8 C10 C11 O2 8.65(14) . . . . ?
C8 C10 C11 O3 -169.66(8) . . . . ?
